data_4124468
loop_
_publ_author_name
'Tachikawa, M.'
'Stein, J.'
'Muetterties, E.L.'
'Beno, M.A.'
'Gebert, E.'
'Teller, R.G.'
'Williams, J.M.'

_publ_section_title
;
 Metal clusters with exposed and low-coordinate nitride nitrogen atoms
;
_journal_name_full 'Journal of the American Chemical Society'
_journal_page_first 6648
_journal_page_last 6649
_journal_volume 102
_journal_year 1980
_chemical_formula_sum 'C14 H Fe5 N O14'
_chemical_name_systematic 'H Fe5 N (C O)14'
_space_group_IT_number 14
_symmetry_space_group_name_Hall '-P 2yn'
_symmetry_space_group_name_H-M 'P 1 21/n 1'
_cell_angle_alpha 90
_cell_angle_beta 95.42
_cell_angle_gamma 90
_cell_formula_units_Z 4
_cell_length_a 8.473
_cell_length_b 15.056
_cell_length_c 16.048
_cell_volume 2038.082
_citation_journal_id_ASTM JACSAT
_cod_data_source_file Tachikawa_JACSAT_1980_723.cif
_cod_data_source_block C14H1Fe5N1O14
_cod_original_sg_symbol_Hall '-P 2ybc (x-z,y,z)'
_cod_original_formula_sum 'C14 H1 Fe5 N1 O14'
_cod_database_code 4124468

loop_
_symmetry_equiv_pos_as_xyz
x,y,z
-x+1/2,y+1/2,-z+1/2
-x,-y,-z
x-1/2,-y-1/2,z-1/2

loop_
_atom_site_label
_atom_site_type_symbol
_atom_site_fract_x
_atom_site_fract_y
_atom_site_fract_z
_atom_site_occupancy
_atom_site_U_iso_or_equiv
O6 O-2 0.9018 0.4555 0.8616 1 0.0
C2 C+2 0.645 0.8057 0.7893 1 0.0
Fe5 Fe 0.70464 0.64973 0.66683 1 0.0
C4 C+2 0.8445 0.6892 0.903 1 0.0
O10 O-2 0.1551 0.6633 0.5374 1 0.0
O4 O-2 0.9209 0.7318 0.9484 1 0.0
O14 O-2 0.1276 0.5062 0.718 1 0.0
O3 O-2 0.2874 0.7741 0.8806 1 0.0
C5 C+2 0.5901 0.5927 0.9186 1 0.0
C3 C+2 0.3678 0.7462 0.8336 1 0.0
O11 O-2 0.8533 0.5149 0.5659 1 0.0
C7 C+2 0.2765 0.5662 0.8841 1 0.0
H1 H+1 0.533 0.632 0.597 1 0.0
C11 C+2 0.7977 0.5656 0.6065 1 0.0
O8 O-2 0.492 0.3726 0.827 1 0.0
Fe2 Fe 0.71905 0.62017 0.83075 1 0.0
C8 C+2 0.4656 0.4462 0.8252 1 0.0
C6 C+2 0.8356 0.5207 0.8493 1 0.0
Fe3 Fe 0.43292 0.5637 0.81476 1 0.0
O7 O-2 0.1782 0.5662 0.9276 1 0.0
C1 C+2 0.3962 0.7839 0.6739 1 0.0
O12 O-2 0.7493 0.8007 0.5543 1 0.0
O2 O-2 0.7291 0.8633 0.8072 1 0.0
N1 N-3 0.5731 0.6011 0.7403 1 0.0
C13 C+2 0.8905 0.6743 0.731 1 0.0
C10 C+2 0.254 0.6355 0.5824 1 0.0
O1 O-2 0.3324 0.8298 0.6254 1 0.0
C9 C+2 0.4309 0.4877 0.603 1 0.0
O13 O-2 1.0198 0.6952 0.7479 1 0.0
Fe1 Fe 0.50328 0.72014 0.75666 1 0.0
Fe4 Fe 0.40804 0.5904 0.65718 1 0.0
O5 O-2 0.5841 0.5901 0.9903 1 0.0
C14 C+2 0.2507 0.5398 0.7194 1 0.0
C12 C+2 0.7334 0.7429 0.5978 1 0.0
O9 O-2 0.4495 0.4222 0.5691 1 0.0
